data_2208454
loop_
_publ_author_name
'Wawrzycka-Gorczyca, Irena'
'Siwek, Agata'
'Dobosz, Maria'

_publ_section_title 4-Methyl-<i>N</i>-(4-oxo-2-thioxoimidazolidin-3-yl)-1,2,3-thiadiazole-5-carboxamide
_journal_coeditor_code WN6416
_journal_issue 3
_journal_name_full 'Acta Crystallographica Section E'
_journal_page_first o864
_journal_page_last o865
_journal_paper_doi 10.1107/S1600536806003369
_journal_volume 62
_journal_year 2006
_chemical_formula_iupac 'C7 H7 N5 O2 S2'
_chemical_formula_moiety 'C7 H7 N5 O2 S2'
_chemical_formula_sum 'C7 H7 N5 O2 S2'
_chemical_formula_weight 257.30
_chemical_name_systematic
;
4-Methyl-N-(4-oxo-2-thioxoimidazolidin-3-yl)-1,2,3-thiadiazole-5-carboxamide
;
_space_group_IT_number 14
_symmetry_cell_setting monoclinic
_symmetry_space_group_name_Hall '-P 2ybc'
_symmetry_space_group_name_H-M 'P 1 21/c 1'
_atom_sites_solution_hydrogens mixed
_atom_sites_solution_primary direct
_atom_sites_solution_secondary difmap
_audit_creation_method SHELXL-97
_cell_angle_alpha 90.00
_cell_angle_beta 91.74(3)
_cell_angle_gamma 90.00
_cell_formula_units_Z 4
_cell_length_a 7.528(2)
_cell_length_b 7.2390(10)
_cell_length_c 19.843(4)
_cell_measurement_reflns_used 66
_cell_measurement_temperature 293(2)
_cell_measurement_theta_max 21
_cell_measurement_theta_min 6
_cell_volume 1080.8(4)
_computing_cell_refinement 'KM-4 Software'
_computing_data_collection 'KM-4 Software (Kuma, 1991)'
_computing_data_reduction 'KM-4 Software'
_computing_molecular_graphics 'SHELXTL/PC (Sheldrick, 1990)'
_computing_publication_material SHELXL97
_computing_structure_refinement 'SHELXL97 (Sheldrick, 1997)'
_computing_structure_solution 'SHELXS97 (Sheldrick, 1997)'
_diffrn_ambient_temperature 293(2)
_diffrn_measured_fraction_theta_full 0.907
_diffrn_measured_fraction_theta_max 0.907
_diffrn_measurement_device_type 'Kuma KM-4 four-circle'
_diffrn_measurement_method \w-2\q
_diffrn_radiation_monochromator graphite
_diffrn_radiation_source 'fine-focus sealed tube'
_diffrn_radiation_type CuK\a
_diffrn_radiation_wavelength 1.54178
_diffrn_reflns_av_R_equivalents 0.0135
_diffrn_reflns_av_sigmaI/netI 0.0240
_diffrn_reflns_limit_h_max 9
_diffrn_reflns_limit_h_min -9
_diffrn_reflns_limit_k_max 0
_diffrn_reflns_limit_k_min -9
_diffrn_reflns_limit_l_max 0
_diffrn_reflns_limit_l_min -24
_diffrn_reflns_number 2227
_diffrn_reflns_theta_full 75.07
_diffrn_reflns_theta_max 75.07
_diffrn_reflns_theta_min 5.88
_diffrn_standards_decay_% 0.5
_diffrn_standards_interval_count 100
_diffrn_standards_number 3
_exptl_absorpt_coefficient_mu 4.458
_exptl_absorpt_correction_T_max 0.1353
_exptl_absorpt_correction_T_min 0.0349
_exptl_absorpt_correction_type sphere
_exptl_absorpt_process_details '(Dwiggins, 1975)'
_exptl_crystal_colour orange
_exptl_crystal_density_diffrn 1.581
_exptl_crystal_density_method 'not measured'
_exptl_crystal_description prism
_exptl_crystal_F_000 528
_exptl_crystal_size_max 0.6
_exptl_crystal_size_mid 0.4
_exptl_crystal_size_min 0.1
_refine_diff_density_max 0.623
_refine_diff_density_min -0.462
_refine_ls_extinction_coef 0.0078(13)
_refine_ls_extinction_expression Fc^*^=kFc[1+0.001xFc^2^\l^3^/sin(2\q)]^-1/4^
_refine_ls_extinction_method SHELXL97
_refine_ls_goodness_of_fit_ref 1.058
_refine_ls_hydrogen_treatment constr
_refine_ls_matrix_type full
_refine_ls_number_parameters 147
_refine_ls_number_reflns 2184
_refine_ls_number_restraints 0
_refine_ls_restrained_S_all 1.058
_refine_ls_R_factor_all 0.0733
_refine_ls_R_factor_gt 0.0545
_refine_ls_shift/su_max 0.000
_refine_ls_shift/su_mean 0.000
_refine_ls_structure_factor_coef Fsqd
_refine_ls_weighting_details 'w=1/[\s^2^(Fo^2^)+(0.1205P)^2^+0.0129P] where P=(Fo^2^+2Fc^2^)/3'
_refine_ls_weighting_scheme calc
_refine_ls_wR_factor_gt 0.1373
_refine_ls_wR_factor_ref 0.1514
_reflns_number_gt 1640
_reflns_number_total 2184
_reflns_threshold_expression 'I > 2\s(I)'
_cod_data_source_file wn6416.cif
_cod_data_source_block I
_cod_depositor_comments
;
The following automatic conversions were performed:

'_atom_sites_solution_hydrogens' value 'geom, difmap' was changed to
'mixed'.

Automatic conversion script
Id: cif_fix_values 6452 2018-10-05 10:23:21Z andrius 
;
_cod_original_sg_symbol_H-M 'P 21/c'
_cod_database_code 2208454

loop_
_symmetry_equiv_pos_as_xyz
'x, y, z'
'-x, y+1/2, -z+1/2'
'-x, -y, -z'
'x, -y-1/2, z-1/2'

loop_
_atom_site_label
_atom_site_fract_x
_atom_site_fract_y
_atom_site_fract_z
_atom_site_U_iso_or_equiv
_atom_site_adp_type
_atom_site_calc_flag
_atom_site_refinement_flags
_atom_site_occupancy
_atom_site_type_symbol
S1 0.40296(8) 0.88715(11) 0.23310(3) 0.0589(3) Uani d . 1 S
S2 0.16190(10) 0.77031(10) 0.52810(4) 0.0611(3) Uani d . 1 S
N1 0.1102(3) 1.0270(3) 0.21317(10) 0.0529(5) Uani d . 1 N
N2 0.2606(3) 1.0047(4) 0.18480(10) 0.0617(6) Uani d . 1 N
N3 0.1770(3) 0.6448(3) 0.37863(9) 0.0486(5) Uani d . 1 N
H3N 0.0654 0.6187 0.3537 0.058 Uiso d R 1 H
N4 0.2197(3) 0.5225(3) 0.42979(9) 0.0453(4) Uani d . 1 N
N5 0.2779(3) 0.4195(3) 0.53043(10) 0.0510(5) Uani d . 1 N
H5N 0.3114 0.3946 0.5782 0.061 Uiso d R 1 H
O1 0.4569(2) 0.7610(3) 0.38045(10) 0.0641(5) Uani d . 1 O
O2 0.2900(3) 0.2754(3) 0.36300(10) 0.0680(6) Uani d . 1 O
C3 0.2570(3) 0.8608(3) 0.29453(10) 0.0415(4) Uani d . 1 C
C4 0.1011(3) 0.9481(3) 0.27579(11) 0.0438(5) Uani d . 1 C
C5 -0.0622(4) 0.9758(4) 0.31469(15) 0.0622(7) Uani d . 1 C
H5A -0.0777 1.1051 0.3235 0.075 Uiso calc R 1 H
H5B -0.0512 0.9101 0.3566 0.075 Uiso calc R 1 H
H5C -0.1631 0.9301 0.2891 0.075 Uiso calc R 1 H
C6 0.3095(3) 0.7533(3) 0.35556(11) 0.0434(5) Uani d . 1 C
C7 0.2779(3) 0.3437(3) 0.41777(12) 0.0478(5) Uani d . 1 C
C8 0.3167(3) 0.2659(3) 0.48672(13) 0.0524(6) Uani d . 1 C
H8A 0.2409 0.1609 0.4957 0.063 Uiso calc R 1 H
H8B 0.4401 0.2283 0.4919 0.063 Uiso calc R 1 H
C9 0.2204(3) 0.5691(3) 0.49736(11) 0.0428(5) Uani d . 1 C

loop_
_atom_site_aniso_label
_atom_site_aniso_U_11
_atom_site_aniso_U_22
_atom_site_aniso_U_33
_atom_site_aniso_U_12
_atom_site_aniso_U_13
_atom_site_aniso_U_23
S1 0.0498(4) 0.0765(5) 0.0508(4) -0.0032(3) 0.0062(2) 0.0138(3)
S2 0.0672(5) 0.0522(4) 0.0644(4) -0.0014(3) 0.0091(3) -0.0118(3)
N1 0.0653(12) 0.0492(11) 0.0435(10) -0.0006(9) -0.0104(8) 0.0081(8)
N2 0.0722(13) 0.0692(14) 0.0436(11) -0.0072(11) -0.0019(9) 0.0143(9)
N3 0.0542(10) 0.0504(10) 0.0404(9) -0.0057(8) -0.0114(7) 0.0120(8)
N4 0.0560(10) 0.0436(9) 0.0359(8) 0.0009(8) -0.0053(7) 0.0067(7)
N5 0.0580(11) 0.0525(10) 0.0420(9) 0.0007(9) -0.0071(8) 0.0066(8)
O1 0.0452(9) 0.0848(14) 0.0615(11) -0.0001(8) -0.0121(8) 0.0212(9)
O2 0.0859(14) 0.0650(11) 0.0533(10) 0.0002(10) 0.0075(9) -0.0161(8)
C3 0.0445(10) 0.0451(10) 0.0348(9) -0.0027(8) -0.0025(7) 0.0018(8)
C4 0.0519(12) 0.0390(10) 0.0398(10) 0.0008(8) -0.0081(8) 0.0010(8)
C5 0.0636(15) 0.0564(15) 0.0667(16) 0.0172(12) 0.0058(12) 0.0053(12)
C6 0.0441(11) 0.0468(11) 0.0389(10) 0.0035(8) -0.0036(8) 0.0031(8)
C7 0.0476(11) 0.0457(11) 0.0501(11) -0.0031(9) 0.0022(9) -0.0020(9)
C8 0.0522(12) 0.0468(12) 0.0575(14) 0.0014(9) -0.0062(10) 0.0060(9)
C9 0.0408(9) 0.0478(10) 0.0395(10) -0.0065(8) -0.0019(7) 0.0013(8)

loop_
_atom_type_symbol
_atom_type_description
_atom_type_scat_dispersion_real
_atom_type_scat_dispersion_imag
_atom_type_scat_source
C C 0.0181 0.0091 'International Tables Vol C Tables 4.2.6.8 and 6.1.1.4'
H H 0.0000 0.0000 'International Tables Vol C Tables 4.2.6.8 and 6.1.1.4'
N N 0.0311 0.0180 'International Tables Vol C Tables 4.2.6.8 and 6.1.1.4'
O O 0.0492 0.0322 'International Tables Vol C Tables 4.2.6.8 and 6.1.1.4'
S S 0.3331 0.5567 'International Tables Vol C Tables 4.2.6.8 and 6.1.1.4'

loop_
_geom_angle_atom_site_label_1
_geom_angle_atom_site_label_2
_geom_angle_atom_site_label_3
_geom_angle
_geom_angle_publ_flag
N2 S1 C3 93.02(11) no
N2 N1 C4 114.3(2) no
N1 N2 S1 111.94(16) no
C6 N3 N4 117.48(18) no
C6 N3 H3N 124.6 no
N4 N3 H3N 115.2 no
N3 N4 C9 123.5(2) no
N3 N4 C7 122.68(19) no
C9 N4 C7 113.69(18) no
C9 N5 C8 113.49(19) no
C9 N5 H5N 133.6 no
C8 N5 H5N 112.6 no
C4 C3 C6 131.8(2) no
C4 C3 S1 108.90(15) no
C6 C3 S1 119.30(16) no
N1 C4 C3 111.8(2) no
N1 C4 C5 118.7(2) no
C3 C4 C5 129.4(2) no
C4 C5 H5A 109.5 no
C4 C5 H5B 109.5 no
H5A C5 H5B 109.5 no
C4 C5 H5C 109.5 no
H5A C5 H5C 109.5 no
H5B C5 H5C 109.5 no
O1 C6 N3 124.5(2) no
O1 C6 C3 122.1(2) no
N3 C6 C3 113.44(19) no
O2 C7 N4 124.9(2) no
O2 C7 C8 130.8(3) no
N4 C7 C8 104.3(2) no
N5 C8 C7 102.75(19) no
N5 C8 H8A 111.2 no
C7 C8 H8A 111.2 no
N5 C8 H8B 111.2 no
C7 C8 H8B 111.2 no
H8A C8 H8B 109.1 no
N5 C9 N4 105.7(2) no
N5 C9 S2 128.63(18) no
N4 C9 S2 125.63(17) no

loop_
_geom_bond_atom_site_label_1
_geom_bond_atom_site_label_2
_geom_bond_distance
_geom_bond_publ_flag
S1 N2 1.652(2) yes
S1 C3 1.676(2) yes
S2 C9 1.644(2) yes
N1 N2 1.290(3) yes
N1 C4 1.371(3) yes
N3 C6 1.360(3) no
N3 N4 1.378(2) yes
N3 H3N 0.9799 no
N4 C9 1.382(3) yes
N4 C7 1.389(3) yes
N5 C9 1.332(3) yes
N5 C8 1.446(3) yes
N5 H5N 0.9900 no
O1 C6 1.202(3) no
O2 C7 1.200(3) yes
C3 C4 1.374(3) yes
C3 C6 1.483(3) no
C4 C5 1.485(3) no
C5 H5A 0.9600 no
C5 H5B 0.9600 no
C5 H5C 0.9600 no
C7 C8 1.500(3) yes
C8 H8A 0.9700 no
C8 H8B 0.9700 no

loop_
_geom_hbond_atom_site_label_D
_geom_hbond_atom_site_label_H
_geom_hbond_atom_site_label_A
_geom_hbond_site_symmetry_A
_geom_hbond_distance_DH
_geom_hbond_distance_HA
_geom_hbond_distance_DA
_geom_hbond_angle_DHA
_geom_hbond_publ_flag
N3 H3N N1 2_545 0.98 1.96 2.912(3) 163 yes
N5 H5N O1 3_666 0.99 2.21 2.933(3) 129 yes
N5 H5N N2 4_576 0.99 2.28 3.118(3) 142 yes

loop_
_geom_torsion_atom_site_label_1
_geom_torsion_atom_site_label_2
_geom_torsion_atom_site_label_3
_geom_torsion_atom_site_label_4
_geom_torsion
_geom_torsion_publ_flag
C4 N1 N2 S1 -0.5(3) no
C3 S1 N2 N1 0.9(2) no
C6 N3 N4 C9 86.1(3) no
C6 N3 N4 C7 -89.4(3) no
N2 S1 C3 C4 -1.04(17) no
N2 S1 C3 C6 178.12(19) no
N2 N1 C4 C3 -0.3(3) no
N2 N1 C4 C5 176.2(2) no
C6 C3 C4 N1 -178.1(2) no
S1 C3 C4 N1 0.9(2) no
C6 C3 C4 C5 6.0(4) no
S1 C3 C4 C5 -175.0(2) no
N4 N3 C6 O1 -6.7(4) no
N4 N3 C6 C3 171.90(19) no
C4 C3 C6 O1 -143.2(3) no
S1 C3 C6 O1 37.9(3) no
C4 C3 C6 N3 38.2(3) no
S1 C3 C6 N3 -140.75(19) no
N3 N4 C7 O2 -3.1(4) no
C9 N4 C7 O2 -179.1(2) no
N3 N4 C7 C8 177.3(2) no
C9 N4 C7 C8 1.3(2) no
C9 N5 C8 C7 1.3(3) no
O2 C7 C8 N5 179.0(3) no
N4 C7 C8 N5 -1.5(2) no
C8 N5 C9 N4 -0.5(3) no
C8 N5 C9 S2 179.74(17) no
N3 N4 C9 N5 -176.5(2) no
C7 N4 C9 N5 -0.5(3) no
N3 N4 C9 S2 3.3(3) no
C7 N4 C9 S2 179.19(17) no

loop_
_cod_related_entry_id
_cod_related_entry_database
_cod_related_entry_code
1 ChemSpider 21126303
